data_1509380
loop_
_publ_author_name
'Wiegers, G.A.'
'van de Belt, R.'
'van der Lee, A.'

_publ_section_title
;
 Syntheses and structures of Ag Ln S2 (Ln= Sm-Yb) compounds
;
_journal_name_full 'Journal of Alloys Compd.'
_journal_page_first 57
_journal_page_last 70
_journal_paper_doi 10.1016/0925-8388(92)90247-7
_journal_volume 178
_journal_year 1992
_chemical_formula_sum 'Ag Ho S2'
_space_group_IT_number 4
_symmetry_space_group_name_Hall 'P 2yb'
_symmetry_space_group_name_H-M 'P 1 21 1'
_cell_angle_alpha 90
_cell_angle_beta 90.07
_cell_angle_gamma 90
_cell_formula_units_Z 8
_cell_length_a 7.633
_cell_length_b 7.637
_cell_length_c 11.958
_cell_volume 697.070
_citation_journal_id_ASTM JALCEU
_cod_data_source_file silver1-2_307.cif
_cod_data_source_block Ag1Ho1S2
_cod_original_cell_volume 697.0698
_cod_original_formula_sum 'Ag1 Ho1 S2'
_cod_database_code 1509380

loop_
_symmetry_equiv_pos_as_xyz
x,y,z
-x,y+1/2,-z

loop_
_atom_site_label
_atom_site_type_symbol
_atom_site_fract_x
_atom_site_fract_y
_atom_site_fract_z
_atom_site_occupancy
_atom_site_U_iso_or_equiv
S8 S-2 0.5218 0.23 0.0237 1 0.0
Ho1 Ho+3 0.2522 0 -0.0039 1 0.0
S7 S-2 -0.0207 0.774 0.0205 1 0.0
Ho4 Ho+3 0.2484 0.5008 0.4965 1 0.0
S4 S-2 0.262 -0.013 0.2233 1 0.0
S6 S-2 0.771 0.012 0.2775 1 0.0
Ag1 Ag+1 0.501 0.763 0.245 1 0.0
Ag4 Ag+1 0.2458 0.009 0.485 1 0.0
S1 S-2 -0.0218 0.275 0.5238 1 0.0
Ho3 Ho+3 0.4983 0.2475 0.2517 1 0.0
S3 S-2 0.261 0.012 -0.2316 1 0.0
Ag3 Ag+1 0.249 0.506 -0.014 1 0.0
Ho2 Ho+3 -0.0017 0.7541 0.24809 1 0.0
S2 S-2 0.5209 0.728 0.5213 1 0.0
S5 S-2 0.243 0.495 0.2667 1 0.0
Ag2 Ag+1 0 0.259 0.262 1 0.0
